data_1546767
loop_
_publ_author_name
'Liu, Xu'
'Tian, Lei'
'Wu, Zhenqiang'
'Zhao, Xianyuan'
'Wang, Zikuan'
'Yu, Donggeng'
'Fu, Xuefeng'

_publ_section_title
;
 Visible-light-induced synthesis of polymers with versatile end groups
 mediated by organocobalt complexes
;
_journal_name_full 'Polym. Chem.'
_journal_paper_doi 10.1039/C7PY01086A
_journal_year 2017
_chemical_absolute_configuration ad
_chemical_formula_moiety 'C36 H52 Co N2 O2, 0.5(C H Cl3)'
_chemical_formula_sum 'C36.5 H52.5 Cl1.5 Co N2 O2'
_chemical_formula_weight 663.40
_space_group_crystal_system orthorhombic
_space_group_IT_number 19
_space_group_name_Hall 'P 2ac 2ab'
_space_group_name_H-M_alt 'P 21 21 21'
_symmetry_space_group_name_Hall 'P 2ac 2ab'
_symmetry_space_group_name_H-M 'P 21 21 21'
_atom_sites_solution_hydrogens geom
_atom_sites_solution_primary direct
_audit_creation_date 2015-05-27
_audit_creation_method
;
Olex2 1.2
(compiled 2015.01.26 svn.r3150 for OlexSys, GUI svn.r4998)
;
_audit_update_record
;
2016-10-18 deposited with the CCDC.
2017-08-07 downloaded from the CCDC.
;
_cell_angle_alpha 90
_cell_angle_beta 90
_cell_angle_gamma 90
_cell_formula_units_Z 8
_cell_length_a 10.1542(10)
_cell_length_b 26.460(3)
_cell_length_c 26.744(3)
_cell_measurement_reflns_used 20840
_cell_measurement_temperature 173.1500
_cell_measurement_theta_max 27.4778
_cell_measurement_theta_min 1.0826
_cell_volume 7185.6(13)
_computing_cell_refinement 'CrystalClear (Rigaku Inc., 2007)'
_computing_data_collection 'CrystalClear (Rigaku Inc., 2007)'
_computing_data_reduction 'CrystalClear (Rigaku Inc., 2007)'
_computing_molecular_graphics 'Olex2 (Dolomanov et al., 2009)'
_computing_publication_material 'CIFTAB (Sheldrick, 2013)'
_computing_structure_refinement 'SHELXL (Sheldrick, 2014)'
_computing_structure_solution
;
'SHELXT (Sheldrick, 2014)'
;
_diffrn_ambient_temperature 173.1500
_diffrn_detector_area_resol_mean 28.5714
_diffrn_measured_fraction_theta_full 0.999
_diffrn_measured_fraction_theta_max 0.998
_diffrn_measurement_details
;
scan:
    Number of images: 360
               Slice: -110.0000 - 70.0000
         Image width: 0.5000
            Exp time: 10.0000
       Rotation axis: Omega
               Omega: 0.0000
                 Chi: 45.0000
                 Phi: 270.0000
                 XTD: 45.0056
              2theta: -20.1895
;
_diffrn_measurement_device
;
Saturn724+ (2x2 bin mode)
;
_diffrn_measurement_device_details
;
AFC10: Fixed Chi 2 circle
;
_diffrn_measurement_device_type 'MM007-HF CCD(Saturn 724+)'
_diffrn_measurement_method '\w scans at fixed \c = 45\%'
_diffrn_orient_matrix_type d*Trek
_diffrn_orient_matrix_UB_11 -0.0015
_diffrn_orient_matrix_UB_12 0.0945
_diffrn_orient_matrix_UB_13 0.0275
_diffrn_orient_matrix_UB_21 -0.0267
_diffrn_orient_matrix_UB_22 0.0071
_diffrn_orient_matrix_UB_23 -0.0258
_diffrn_orient_matrix_UB_31 -0.0264
_diffrn_orient_matrix_UB_32 -0.0078
_diffrn_orient_matrix_UB_33 0.0253
_diffrn_radiation_detector CCD
_diffrn_radiation_monochromator Confocal
_diffrn_radiation_type MoK\a
_diffrn_radiation_wavelength 0.71073
_diffrn_reflns_av_R_equivalents 0.0464
_diffrn_reflns_av_unetI/netI 0.0759
_diffrn_reflns_Laue_measured_fraction_full 0.999
_diffrn_reflns_Laue_measured_fraction_max 0.998
_diffrn_reflns_limit_h_max 11
_diffrn_reflns_limit_h_min -13
_diffrn_reflns_limit_k_max 34
_diffrn_reflns_limit_k_min -28
_diffrn_reflns_limit_l_max 21
_diffrn_reflns_limit_l_min -34
_diffrn_reflns_number 29857
_diffrn_reflns_point_group_measured_fraction_full 0.996
_diffrn_reflns_point_group_measured_fraction_max 0.993
_diffrn_reflns_theta_full 26.000
_diffrn_reflns_theta_max 27.477
_diffrn_reflns_theta_min 1.706
_diffrn_source 'Rotating Anode'
_diffrn_source_current 24.0000
_diffrn_source_power 1.2000
_diffrn_source_voltage 50.0000
_exptl_absorpt_coefficient_mu 0.622
_exptl_absorpt_correction_T_max 1.0000
_exptl_absorpt_correction_T_min 0.6881
_exptl_absorpt_correction_type multi-scan
_exptl_absorpt_process_details 'CrystalClear (Rigaku Inc., 2007)'
_exptl_crystal_colour red
_exptl_crystal_colour_primary red
_exptl_crystal_density_diffrn 1.226
_exptl_crystal_description Plate
_exptl_crystal_F_000 2832
_exptl_crystal_size_max 0.45
_exptl_crystal_size_mid 0.12
_exptl_crystal_size_min 0.06
_refine_diff_density_max 0.402
_refine_diff_density_min -0.457
_refine_diff_density_rms 0.065
_refine_ls_abs_structure_details
;
 Flack x determined using 4039 quotients [(I+)-(I-)]/[(I+)+(I-)]
 (Parsons, Flack and Wagner, Acta Cryst. B69 (2013) 249-259).
;
_refine_ls_abs_structure_Flack 0.037(10)
_refine_ls_extinction_method none
_refine_ls_goodness_of_fit_ref 1.079
_refine_ls_hydrogen_treatment constr
_refine_ls_matrix_type full
_refine_ls_number_parameters 799
_refine_ls_number_reflns 16356
_refine_ls_number_restraints 0
_refine_ls_restrained_S_all 1.079
_refine_ls_R_factor_all 0.0808
_refine_ls_R_factor_gt 0.0684
_refine_ls_shift/su_max 0.001
_refine_ls_shift/su_mean 0.000
_refine_ls_structure_factor_coef Fsqd
_refine_ls_weighting_details 'w=1/[\s^2^(Fo^2^)+(0.0403P)^2^+5.6436P] where P=(Fo^2^+2Fc^2^)/3'
_refine_ls_weighting_scheme calc
_refine_ls_wR_factor_gt 0.1367
_refine_ls_wR_factor_ref 0.1473
_reflns_Friedel_coverage 0.812
_reflns_Friedel_fraction_full 0.992
_reflns_Friedel_fraction_max 0.986
_reflns_number_gt 13943
_reflns_number_total 16356
_reflns_threshold_expression 'I > 2\s(I)'
_cod_data_source_file c7py01086a2.cif
_cod_data_source_block mx3768
_cod_depositor_comments
;

2019-03-02
Z value and formula fixed to values more according to usual
chemical conventions.                 miguel
;
_cod_original_formula_sum 'C73 H105 Cl3 Co2 N4 O4'
_cod_original_formula_weight 1326.81
_cod_original_formula_moiety '2(C36 H52 Co N2 O2), C H Cl3'
_cod_original_formula_units_Z 4
_cod_database_code 1546767
_shelx_space_group_comment
;
The symmetry employed for this shelxl refinement is uniquely defined
by the following loop, which should always be used as a source of
symmetry information in preference to the above space-group names.
They are only intended as comments.
;
_diffrn_number_total 9067
_olex2_refinement_description
;
1. Fixed Uiso
 At 1.2 times of:
  All C(H) groups, All C(H,H) groups
 At 1.5 times of:
  All C(H,H,H) groups
2.a Ternary CH refined with riding coordinates:
 C16(H16), C21(H21), C16A(H16A), C21A(H21A), C37(H37)
2.b Secondary CH2 refined with riding coordinates:
 C17(H17A,H17B), C18(H18A,H18B), C19(H19A,H19B), C20(H20A,H20B), C17A(H17C,
 H17D), C18A(H18C,H18D), C19A(H19C,H19D), C20A(H20C,H20D)
2.c Aromatic/amide H refined with riding coordinates:
 C3(H3), C5(H5), C15(H15), C22(H22), C24(H24), C26(H26), C3A(H3A), C5A(H5A),
 C15A(H15A), C22A(H22A), C24A(H24A), C26A(H26A)
2.d Idealised Me refined as rotating group:
 C8(H8A,H8B,H8C), C9(H9A,H9B,H9C), C10(H10A,H10B,H10C), C12(H12A,H12B,H12C),
 C13(H13A,H13B,H13C), C14(H14A,H14B,H14C), C30(H30A,H30B,H30C), C31(H31A,H31B,
 H31C), C32(H32A,H32B,H32C), C34(H34A,H34B,H34C), C35(H35A,H35B,H35C), C36(H36A,
 H36B,H36C), C8A(H8AA,H8AB,H8AC), C9A(H9AA,H9AB,H9AC), C10A(H10D,H10E,H10F),
 C12A(H12D,H12E,H12F), C13A(H13D,H13E,H13F), C14A(H14D,H14E,H14F), C30A(H30D,
 H30E,H30F), C31A(H31D,H31E,H31F), C32A(H32D,H32E,H32F), C34A(H34D,H34E,H34F),
 C35A(H35D,H35E,H35F), C36A(H36D,H36E,H36F)
;
_shelx_shelxl_version_number 2014/7
_olex2_submission_special_instructions 'No special instructions were received'

loop_
_space_group_symop_operation_xyz
'x, y, z'
'-x+1/2, -y, z+1/2'
'-x, y+1/2, -z+1/2'
'x+1/2, -y+1/2, -z'

loop_
_atom_site_label
_atom_site_type_symbol
_atom_site_fract_x
_atom_site_fract_y
_atom_site_fract_z
_atom_site_U_iso_or_equiv
_atom_site_adp_type
_atom_site_occupancy
_atom_site_site_symmetry_order
_atom_site_calc_flag
_atom_site_refinement_flags_posn
Co1 Co 0.51975(7) 0.69933(2) 0.72458(3) 0.03065(17) Uani 1 1 d .
O1 O 0.5920(4) 0.74316(13) 0.77093(15) 0.0358(9) Uani 1 1 d .
O2 O 0.4600(4) 0.75566(13) 0.69072(14) 0.0354(9) Uani 1 1 d .
N1 N 0.5845(5) 0.64268(16) 0.75725(17) 0.0323(10) Uani 1 1 d .
N2 N 0.4465(5) 0.65432(16) 0.67917(18) 0.0334(10) Uani 1 1 d .
C1 C 0.6736(6) 0.7335(2) 0.8082(2) 0.0320(12) Uani 1 1 d .
C2 C 0.7065(6) 0.7724(2) 0.8438(2) 0.0348(13) Uani 1 1 d .
C3 C 0.7962(6) 0.7608(2) 0.8803(2) 0.0358(13) Uani 1 1 d .
H3 H 0.8187 0.7864 0.9026 0.043 Uiso 1 1 calc R
C4 C 0.8570(6) 0.7136(2) 0.8870(2) 0.0351(12) Uani 1 1 d .
C5 C 0.8206(6) 0.6764(2) 0.8543(2) 0.0365(13) Uani 1 1 d .
H5 H 0.8578 0.6444 0.8575 0.044 Uiso 1 1 calc R
C6 C 0.7279(6) 0.6851(2) 0.8159(2) 0.0334(12) Uani 1 1 d .
C7 C 0.6378(6) 0.8243(2) 0.8414(2) 0.0380(13) Uani 1 1 d .
C8 C 0.4873(7) 0.8176(2) 0.8462(2) 0.0478(15) Uani 1 1 d .
H8A H 0.4563 0.7959 0.8199 0.072 Uiso 1 1 calc GR
H8B H 0.4451 0.8500 0.8435 0.072 Uiso 1 1 calc GR
H8C H 0.4669 0.8029 0.8780 0.072 Uiso 1 1 calc GR
C9 C 0.6702(6) 0.8509(2) 0.7915(2) 0.0426(14) Uani 1 1 d .
H9A H 0.7638 0.8550 0.7885 0.064 Uiso 1 1 calc GR
H9B H 0.6287 0.8835 0.7908 0.064 Uiso 1 1 calc GR
H9C H 0.6382 0.8309 0.7642 0.064 Uiso 1 1 calc GR
C10 C 0.6821(8) 0.8594(2) 0.8840(2) 0.0504(17) Uani 1 1 d .
H10A H 0.6590 0.8446 0.9155 0.076 Uiso 1 1 calc GR
H10B H 0.6392 0.8915 0.8806 0.076 Uiso 1 1 calc GR
H10C H 0.7758 0.8640 0.8823 0.076 Uiso 1 1 calc GR
C11 C 0.9503(6) 0.7050(2) 0.9314(2) 0.0422(14) Uani 1 1 d .
C12 C 1.0002(7) 0.6503(2) 0.9331(2) 0.0479(15) Uani 1 1 d .
H12A H 0.9267 0.6277 0.9361 0.072 Uiso 1 1 calc GR
H12B H 1.0575 0.6460 0.9614 0.072 Uiso 1 1 calc GR
H12C H 1.0477 0.6428 0.9029 0.072 Uiso 1 1 calc GR
C13 C 0.8767(8) 0.7160(3) 0.9804(2) 0.060(2) Uani 1 1 d .
H13A H 0.8432 0.7499 0.9797 0.090 Uiso 1 1 calc GR
H13B H 0.9360 0.7123 1.0081 0.090 Uiso 1 1 calc GR
H13C H 0.8048 0.6927 0.9840 0.090 Uiso 1 1 calc GR
C14 C 1.0688(7) 0.7406(3) 0.9264(3) 0.063(2) Uani 1 1 d .
H14A H 1.1148 0.7334 0.8959 0.094 Uiso 1 1 calc GR
H14B H 1.1271 0.7357 0.9543 0.094 Uiso 1 1 calc GR
H14C H 1.0388 0.7750 0.9260 0.094 Uiso 1 1 calc GR
C15 C 0.6774(6) 0.64197(19) 0.7906(2) 0.0331(12) Uani 1 1 d .
H15 H 0.7138 0.6108 0.7986 0.040 Uiso 1 1 calc R
C16 C 0.5163(6) 0.59568(18) 0.7424(2) 0.0337(12) Uani 1 1 d .
H16 H 0.4317 0.5954 0.7600 0.040 Uiso 1 1 calc R
C17 C 0.5831(6) 0.5454(2) 0.7539(2) 0.0395(14) Uani 1 1 d .
H17A H 0.5996 0.5425 0.7895 0.047 Uiso 1 1 calc R
H17B H 0.6666 0.5431 0.7364 0.047 Uiso 1 1 calc R
C18 C 0.4900(7) 0.5029(2) 0.7365(3) 0.0515(17) Uani 1 1 d .
H18A H 0.5322 0.4704 0.7419 0.062 Uiso 1 1 calc R
H18B H 0.4102 0.5037 0.7564 0.062 Uiso 1 1 calc R
C19 C 0.4540(7) 0.5078(2) 0.6817(3) 0.0524(18) Uani 1 1 d .
H19A H 0.3926 0.4812 0.6727 0.063 Uiso 1 1 calc R
H19B H 0.5325 0.5037 0.6614 0.063 Uiso 1 1 calc R
C20 C 0.3915(7) 0.5594(2) 0.6704(3) 0.0482(16) Uani 1 1 d .
H20A H 0.3746 0.5625 0.6349 0.058 Uiso 1 1 calc R
H20B H 0.3084 0.5625 0.6880 0.058 Uiso 1 1 calc R
C21 C 0.4855(6) 0.60079(17) 0.6873(2) 0.0341(12) Uani 1 1 d .
H21 H 0.5684 0.5956 0.6692 0.041 Uiso 1 1 calc R
C22 C 0.3758(6) 0.6660(2) 0.6402(2) 0.0353(13) Uani 1 1 d .
H22 H 0.3471 0.6394 0.6203 0.042 Uiso 1 1 calc R
C23 C 0.3384(6) 0.7154(2) 0.6252(2) 0.0329(12) Uani 1 1 d .
C24 C 0.2559(6) 0.7205(2) 0.5827(2) 0.0361(13) Uani 1 1 d .
H24 H 0.2281 0.6916 0.5660 0.043 Uiso 1 1 calc R
C25 C 0.2158(6) 0.7669(2) 0.5656(2) 0.0343(12) Uani 1 1 d .
C26 C 0.2628(6) 0.8095(2) 0.5918(2) 0.0364(13) Uani 1 1 d .
H26 H 0.2380 0.8412 0.5802 0.044 Uiso 1 1 calc R
C27 C 0.3434(5) 0.8075(2) 0.6336(2) 0.0319(12) Uani 1 1 d .
C28 C 0.3835(5) 0.75894(19) 0.6513(2) 0.0317(12) Uani 1 1 d .
C29 C 0.1259(6) 0.7737(2) 0.5195(2) 0.0363(13) Uani 1 1 d .
C30 C 0.0788(7) 0.7232(2) 0.4989(3) 0.0522(17) Uani 1 1 d .
H30A H 0.1531 0.7038 0.4877 0.078 Uiso 1 1 calc GR
H30B H 0.0201 0.7289 0.4713 0.078 Uiso 1 1 calc GR
H30C H 0.0334 0.7049 0.5247 0.078 Uiso 1 1 calc GR
C31 C 0.0053(6) 0.8062(2) 0.5336(2) 0.0441(14) Uani 1 1 d .
H31A H -0.0457 0.7890 0.5586 0.066 Uiso 1 1 calc GR
H31B H -0.0480 0.8117 0.5045 0.066 Uiso 1 1 calc GR
H31C H 0.0345 0.8381 0.5466 0.066 Uiso 1 1 calc GR
C32 C 0.2018(7) 0.8011(3) 0.4782(2) 0.0495(16) Uani 1 1 d .
H32A H 0.2333 0.8329 0.4906 0.074 Uiso 1 1 calc GR
H32B H 0.1446 0.8068 0.4502 0.074 Uiso 1 1 calc GR
H32C H 0.2752 0.7807 0.4679 0.074 Uiso 1 1 calc GR
C33 C 0.3904(6) 0.8560(2) 0.6599(2) 0.0386(13) Uani 1 1 d .
C34 C 0.3538(6) 0.8552(2) 0.7153(3) 0.0467(16) Uani 1 1 d .
H34A H 0.2598 0.8533 0.7187 0.070 Uiso 1 1 calc GR
H34B H 0.3852 0.8855 0.7311 0.070 Uiso 1 1 calc GR
H34C H 0.3934 0.8263 0.7310 0.070 Uiso 1 1 calc GR
C35 C 0.5411(6) 0.8600(2) 0.6536(3) 0.0477(16) Uani 1 1 d .
H35A H 0.5822 0.8303 0.6671 0.072 Uiso 1 1 calc GR
H35B H 0.5727 0.8893 0.6709 0.072 Uiso 1 1 calc GR
H35C H 0.5621 0.8627 0.6187 0.072 Uiso 1 1 calc GR
C36 C 0.3282(7) 0.9040(2) 0.6377(3) 0.0567(19) Uani 1 1 d .
H36A H 0.3568 0.9080 0.6037 0.085 Uiso 1 1 calc GR
H36B H 0.3550 0.9329 0.6570 0.085 Uiso 1 1 calc GR
H36C H 0.2340 0.9011 0.6386 0.085 Uiso 1 1 calc GR
Co1A Co -0.00209(7) 0.61125(2) 0.72363(3) 0.03011(16) Uani 1 1 d .
O1A O -0.0585(4) 0.55082(14) 0.69738(14) 0.0353(9) Uani 1 1 d .
O2A O 0.0804(4) 0.57434(14) 0.77277(15) 0.0356(8) Uani 1 1 d .
N1A N -0.1063(4) 0.64950(16) 0.68110(16) 0.0296(10) Uani 1 1 d .
N2A N 0.0772(5) 0.67164(17) 0.74191(16) 0.0314(10) Uani 1 1 d .
C1A C -0.1301(5) 0.5418(2) 0.6577(2) 0.0312(12) Uani 1 1 d .
C2A C -0.1465(6) 0.49071(19) 0.6397(2) 0.0336(12) Uani 1 1 d .
C3A C -0.2258(6) 0.4828(2) 0.5988(2) 0.0393(14) Uani 1 1 d .
H3A H -0.2354 0.4497 0.5876 0.047 Uiso 1 1 calc R
C4A C -0.2938(6) 0.5212(2) 0.5726(2) 0.0391(14) Uani 1 1 d .
C5A C -0.2751(6) 0.5697(2) 0.5890(2) 0.0366(13) Uani 1 1 d .
H5A H -0.3171 0.5960 0.5724 0.044 Uiso 1 1 calc R
C6A C -0.1935(6) 0.5812(2) 0.6308(2) 0.0329(12) Uani 1 1 d .
C7A C -0.0747(7) 0.4478(2) 0.6661(3) 0.0442(15) Uani 1 1 d .
C8A C -0.1229(7) 0.4435(3) 0.7203(3) 0.0573(18) Uani 1 1 d .
H8AA H -0.1040 0.4744 0.7377 0.086 Uiso 1 1 calc GR
H8AB H -0.0788 0.4160 0.7365 0.086 Uiso 1 1 calc GR
H8AC H -0.2162 0.4376 0.7205 0.086 Uiso 1 1 calc GR
C9A C 0.0747(6) 0.4572(2) 0.6656(3) 0.0469(16) Uani 1 1 d .
H9AA H 0.1059 0.4570 0.6317 0.070 Uiso 1 1 calc GR
H9AB H 0.1182 0.4310 0.6842 0.070 Uiso 1 1 calc GR
H9AC H 0.0931 0.4894 0.6806 0.070 Uiso 1 1 calc GR
C10A C -0.0979(8) 0.3967(2) 0.6403(3) 0.069(2) Uani 1 1 d .
H10D H -0.1904 0.3892 0.6403 0.104 Uiso 1 1 calc GR
H10E H -0.0513 0.3707 0.6579 0.104 Uiso 1 1 calc GR
H10F H -0.0666 0.3984 0.6064 0.104 Uiso 1 1 calc GR
C11A C -0.3777(7) 0.5077(3) 0.5272(3) 0.0509(17) Uani 1 1 d .
C12A C -0.4392(12) 0.5535(3) 0.5044(4) 0.111(5) Uani 1 1 d .
H12D H -0.4946 0.5698 0.5287 0.167 Uiso 1 1 calc GR
H12E H -0.4912 0.5437 0.4760 0.167 Uiso 1 1 calc GR
H12F H -0.3715 0.5765 0.4939 0.167 Uiso 1 1 calc GR
C13A C -0.4833(9) 0.4705(3) 0.5416(3) 0.079(3) Uani 1 1 d .
H13D H -0.4433 0.4411 0.5563 0.118 Uiso 1 1 calc GR
H13E H -0.5320 0.4607 0.5124 0.118 Uiso 1 1 calc GR
H13F H -0.5418 0.4859 0.5654 0.118 Uiso 1 1 calc GR
C14A C -0.2882(10) 0.4829(4) 0.4876(3) 0.091(3) Uani 1 1 d .
H14D H -0.2235 0.5069 0.4766 0.136 Uiso 1 1 calc GR
H14E H -0.3405 0.4722 0.4597 0.136 Uiso 1 1 calc GR
H14F H -0.2448 0.4541 0.5020 0.136 Uiso 1 1 calc GR
C15A C -0.1807(6) 0.6331(2) 0.6452(2) 0.0336(12) Uani 1 1 d .
H15A H -0.2295 0.6568 0.6274 0.040 Uiso 1 1 calc R
C16A C -0.1048(5) 0.70382(19) 0.69460(19) 0.0284(11) Uani 1 1 d .
H16A H -0.1602 0.7080 0.7243 0.034 Uiso 1 1 calc R
C17A C -0.1524(6) 0.7415(2) 0.6555(2) 0.0352(13) Uani 1 1 d .
H17C H -0.1002 0.7382 0.6253 0.042 Uiso 1 1 calc R
H17D H -0.2437 0.7347 0.6471 0.042 Uiso 1 1 calc R
C18A C -0.1393(6) 0.7948(2) 0.6763(2) 0.0395(13) Uani 1 1 d .
H18C H -0.1624 0.8190 0.6505 0.047 Uiso 1 1 calc R
H18D H -0.2009 0.7991 0.7037 0.047 Uiso 1 1 calc R
C19A C -0.0011(7) 0.8061(2) 0.6948(2) 0.0442(14) Uani 1 1 d .
H19C H 0.0001 0.8395 0.7099 0.053 Uiso 1 1 calc R
H19D H 0.0587 0.8065 0.6666 0.053 Uiso 1 1 calc R
C20A C 0.0472(6) 0.76767(19) 0.7329(2) 0.0403(14) Uani 1 1 d .
H20C H -0.0062 0.7695 0.7629 0.048 Uiso 1 1 calc R
H20D H 0.1378 0.7749 0.7419 0.048 Uiso 1 1 calc R
C21A C 0.0375(5) 0.71502(19) 0.7100(2) 0.0304(11) Uani 1 1 d .
H21A H 0.0920 0.7145 0.6797 0.036 Uiso 1 1 calc R
C22A C 0.1667(5) 0.6777(2) 0.7762(2) 0.0334(11) Uani 1 1 d .
H22A H 0.2044 0.7096 0.7792 0.040 Uiso 1 1 calc R
C23A C 0.2117(6) 0.6392(2) 0.8098(2) 0.0338(12) Uani 1 1 d .
C24A C 0.3038(6) 0.6535(2) 0.8468(2) 0.0347(12) Uani 1 1 d .
H24A H 0.3374 0.6862 0.8464 0.042 Uiso 1 1 calc R
C25A C 0.3452(6) 0.6206(2) 0.8834(2) 0.0373(13) Uani 1 1 d .
C26A C 0.2896(6) 0.5712(2) 0.8816(2) 0.0391(14) Uani 1 1 d .
H26A H 0.3155 0.5485 0.9062 0.047 Uiso 1 1 calc R
C27A C 0.2007(6) 0.5543(2) 0.8465(2) 0.0368(13) Uani 1 1 d .
C28A C 0.1612(6) 0.5893(2) 0.80790(19) 0.0317(12) Uani 1 1 d .
C29A C 0.4395(6) 0.6345(2) 0.9255(2) 0.0411(14) Uani 1 1 d .
C30A C 0.4881(6) 0.6893(2) 0.9214(2) 0.0458(14) Uani 1 1 d .
H30D H 0.5403 0.6930 0.8917 0.069 Uiso 1 1 calc GR
H30E H 0.5406 0.6974 0.9502 0.069 Uiso 1 1 calc GR
H30F H 0.4138 0.7117 0.9199 0.069 Uiso 1 1 calc GR
C31A C 0.3683(7) 0.6289(3) 0.9760(2) 0.0530(18) Uani 1 1 d .
H31D H 0.2998 0.6537 0.9785 0.079 Uiso 1 1 calc GR
H31E H 0.4302 0.6337 1.0028 0.079 Uiso 1 1 calc GR
H31F H 0.3306 0.5957 0.9784 0.079 Uiso 1 1 calc GR
C32A C 0.5591(6) 0.5991(3) 0.9245(3) 0.0537(18) Uani 1 1 d .
H32D H 0.5297 0.5647 0.9264 0.081 Uiso 1 1 calc GR
H32E H 0.6153 0.6064 0.9524 0.081 Uiso 1 1 calc GR
H32F H 0.6071 0.6041 0.8939 0.081 Uiso 1 1 calc GR
C33A C 0.1384(6) 0.5018(2) 0.8497(2) 0.0405(14) Uani 1 1 d .
C34A C -0.0122(7) 0.5080(3) 0.8554(2) 0.0530(17) Uani 1 1 d .
H34D H -0.0308 0.5293 0.8836 0.079 Uiso 1 1 calc GR
H34E H -0.0519 0.4755 0.8604 0.079 Uiso 1 1 calc GR
H34F H -0.0476 0.5232 0.8257 0.079 Uiso 1 1 calc GR
C35A C 0.1667(7) 0.4702(2) 0.8028(2) 0.0470(16) Uani 1 1 d .
H35D H 0.1429 0.4892 0.7736 0.071 Uiso 1 1 calc GR
H35E H 0.1161 0.4396 0.8040 0.071 Uiso 1 1 calc GR
H35F H 0.2587 0.4621 0.8015 0.071 Uiso 1 1 calc GR
C36A C 0.1885(8) 0.4717(2) 0.8947(2) 0.0540(19) Uani 1 1 d .
H36D H 0.2820 0.4671 0.8919 0.081 Uiso 1 1 calc GR
H36E H 0.1461 0.4393 0.8955 0.081 Uiso 1 1 calc GR
H36F H 0.1689 0.4897 0.9249 0.081 Uiso 1 1 calc GR
Cl1 Cl 0.1209(3) 0.58905(10) 0.58346(9) 0.0895(8) Uani 1 1 d .
Cl2 Cl 0.1326(4) 0.49869(13) 0.52426(12) 0.1488(16) Uani 1 1 d .
Cl3 Cl 0.0101(3) 0.58638(11) 0.48529(9) 0.1100(10) Uani 1 1 d .
C37 C 0.0453(8) 0.5517(3) 0.5386(3) 0.0566(19) Uani 1 1 d .
H37 H -0.0391 0.5405 0.5526 0.068 Uiso 1 1 calc R

loop_
_atom_site_aniso_label
_atom_site_aniso_U_11
_atom_site_aniso_U_22
_atom_site_aniso_U_33
_atom_site_aniso_U_23
_atom_site_aniso_U_13
_atom_site_aniso_U_12
Co1 0.0349(4) 0.0226(3) 0.0344(4) -0.0023(3) 0.0002(4) 0.0006(3)
O1 0.046(2) 0.0240(18) 0.037(2) -0.0008(16) -0.004(2) 0.0015(16)
O2 0.040(2) 0.0264(18) 0.040(2) -0.0043(16) -0.0071(18) 0.0012(16)
N1 0.036(3) 0.025(2) 0.036(2) -0.0018(18) 0.005(2) -0.0036(19)
N2 0.033(2) 0.023(2) 0.044(3) 0.0005(19) 0.002(2) 0.0017(18)
C1 0.036(3) 0.030(3) 0.030(3) -0.001(2) 0.004(2) 0.001(2)
C2 0.039(3) 0.033(3) 0.033(3) -0.006(2) 0.004(3) -0.003(2)
C3 0.039(3) 0.035(3) 0.034(3) -0.004(2) 0.000(3) -0.003(2)
C4 0.037(3) 0.035(3) 0.034(3) -0.002(2) 0.002(3) 0.003(2)
C5 0.038(3) 0.036(3) 0.035(3) -0.003(2) 0.001(3) 0.002(3)
C6 0.039(3) 0.029(3) 0.032(3) -0.003(2) 0.003(3) 0.000(2)
C7 0.045(3) 0.030(3) 0.039(3) -0.003(2) 0.002(3) 0.002(3)
C8 0.054(4) 0.036(3) 0.054(4) -0.006(3) 0.009(4) 0.011(3)
C9 0.049(4) 0.030(3) 0.049(4) 0.001(3) 0.002(3) -0.002(3)
C10 0.070(5) 0.032(3) 0.049(4) -0.011(3) 0.000(4) 0.006(3)
C11 0.035(3) 0.051(4) 0.041(3) -0.010(3) -0.006(3) -0.002(3)
C12 0.049(4) 0.048(3) 0.047(3) -0.001(3) -0.010(3) 0.009(3)
C13 0.069(5) 0.075(5) 0.036(3) -0.010(3) -0.011(4) 0.014(4)
C14 0.044(4) 0.059(5) 0.085(6) -0.004(4) -0.019(4) -0.004(3)
C15 0.042(3) 0.025(3) 0.032(3) -0.001(2) 0.002(2) 0.003(2)
C16 0.034(3) 0.026(2) 0.042(3) 0.000(2) 0.007(3) -0.001(2)
C17 0.048(4) 0.027(3) 0.044(3) 0.000(2) -0.001(3) 0.002(3)
C18 0.056(4) 0.027(3) 0.071(4) 0.001(3) 0.008(4) -0.003(3)
C19 0.059(4) 0.023(3) 0.075(5) -0.004(3) -0.021(4) 0.002(3)
C20 0.044(4) 0.025(3) 0.076(5) -0.006(3) -0.018(3) 0.000(3)
C21 0.038(3) 0.017(2) 0.047(3) -0.002(2) -0.006(3) 0.003(2)
C22 0.039(3) 0.028(3) 0.039(3) -0.004(2) 0.000(3) -0.002(2)
C23 0.032(3) 0.028(3) 0.038(3) 0.000(2) -0.001(2) -0.001(2)
C24 0.038(3) 0.032(3) 0.039(3) -0.002(2) 0.001(3) -0.004(2)
C25 0.029(3) 0.035(3) 0.039(3) 0.000(2) 0.002(3) 0.001(2)
C26 0.039(3) 0.027(3) 0.043(3) 0.000(2) 0.003(3) 0.002(2)
C27 0.030(3) 0.026(3) 0.040(3) -0.001(2) 0.002(2) 0.000(2)
C28 0.031(3) 0.024(3) 0.039(3) -0.003(2) 0.002(2) -0.002(2)
C29 0.034(3) 0.035(3) 0.040(3) -0.001(2) 0.001(3) -0.001(2)
C30 0.059(4) 0.042(4) 0.056(4) -0.002(3) -0.018(4) 0.000(3)
C31 0.034(3) 0.048(3) 0.050(3) 0.008(3) 0.005(3) 0.002(3)
C32 0.044(4) 0.059(4) 0.045(4) 0.007(3) 0.005(3) 0.001(3)
C33 0.038(3) 0.026(3) 0.052(4) 0.000(3) -0.003(3) 0.003(2)
C34 0.044(3) 0.031(3) 0.065(4) -0.014(3) -0.001(3) 0.003(3)
C35 0.047(4) 0.036(3) 0.060(4) 0.003(3) -0.005(3) -0.007(3)
C36 0.061(5) 0.026(3) 0.083(5) -0.004(3) -0.014(4) 0.005(3)
Co1A 0.0338(4) 0.0281(3) 0.0284(3) 0.0011(3) -0.0011(4) 0.0015(3)
O1A 0.041(2) 0.0303(19) 0.034(2) 0.0040(16) -0.0059(18) 0.0022(17)
O2A 0.042(2) 0.0319(19) 0.033(2) 0.0005(17) -0.0032(19) -0.0016(16)
N1A 0.031(2) 0.030(2) 0.028(2) -0.0023(18) 0.003(2) -0.0009(19)
N2A 0.034(3) 0.032(2) 0.028(2) 0.0045(18) 0.001(2) 0.0017(19)
C1A 0.031(3) 0.030(3) 0.032(3) 0.001(2) -0.002(2) 0.002(2)
C2A 0.038(3) 0.023(2) 0.040(3) 0.000(2) 0.002(3) 0.001(2)
C3A 0.042(3) 0.030(3) 0.046(3) -0.004(3) 0.002(3) -0.003(2)
C4A 0.042(3) 0.038(3) 0.037(3) -0.005(2) -0.004(3) -0.003(3)
C5A 0.040(3) 0.030(3) 0.039(3) 0.000(2) -0.005(3) 0.002(2)
C6A 0.033(3) 0.032(3) 0.033(3) -0.001(2) 0.000(2) 0.002(2)
C7A 0.051(4) 0.031(3) 0.051(4) 0.002(3) -0.010(3) -0.005(3)
C8A 0.058(4) 0.047(4) 0.067(5) 0.022(4) 0.002(4) -0.001(3)
C9A 0.048(4) 0.040(3) 0.053(4) -0.002(3) -0.004(3) 0.007(3)
C10A 0.082(6) 0.029(3) 0.098(6) -0.007(4) -0.035(5) 0.004(3)
C11A 0.055(4) 0.042(4) 0.056(4) -0.005(3) -0.020(4) -0.005(3)
C12A 0.163(11) 0.051(5) 0.120(8) 0.002(5) -0.105(8) -0.012(6)
C13A 0.072(6) 0.076(5) 0.087(6) -0.002(5) -0.030(5) -0.025(5)
C14A 0.100(8) 0.119(8) 0.053(5) -0.033(5) -0.014(5) -0.011(6)
C15A 0.039(3) 0.029(3) 0.034(3) 0.002(2) -0.001(3) 0.003(2)
C16A 0.033(3) 0.025(2) 0.028(3) 0.000(2) 0.003(2) -0.001(2)
C17A 0.036(3) 0.031(3) 0.039(3) 0.003(2) -0.004(3) 0.005(2)
C18A 0.039(3) 0.037(3) 0.042(3) -0.001(3) -0.001(3) 0.004(3)
C19A 0.051(4) 0.027(3) 0.054(3) 0.005(2) -0.010(3) 0.000(3)
C20A 0.044(3) 0.027(3) 0.050(4) -0.002(2) -0.005(3) -0.002(2)
C21A 0.030(3) 0.030(3) 0.031(3) 0.002(2) 0.003(2) 0.001(2)
C22A 0.033(3) 0.032(3) 0.035(3) 0.003(2) 0.006(3) -0.001(2)
C23A 0.032(3) 0.038(3) 0.031(3) 0.000(2) 0.002(2) 0.003(2)
C24A 0.035(3) 0.037(3) 0.032(3) 0.000(2) -0.001(3) -0.001(2)
C25A 0.032(3) 0.044(3) 0.035(3) 0.003(2) 0.000(3) 0.003(3)
C26A 0.036(3) 0.044(3) 0.037(3) 0.009(3) -0.006(3) 0.004(3)
C27A 0.038(3) 0.038(3) 0.034(3) 0.004(2) 0.003(3) 0.000(3)
C28A 0.034(3) 0.035(3) 0.025(3) -0.001(2) 0.005(2) -0.001(2)
C29A 0.036(3) 0.053(4) 0.035(3) 0.004(3) -0.004(3) -0.003(3)
C30A 0.037(3) 0.058(4) 0.043(3) 0.002(3) -0.009(3) -0.007(3)
C31A 0.058(4) 0.066(5) 0.034(3) 0.006(3) -0.002(3) -0.014(4)
C32A 0.037(3) 0.060(4) 0.065(5) 0.011(4) -0.013(3) 0.006(3)
C33A 0.044(4) 0.043(3) 0.034(3) 0.013(3) -0.002(3) -0.007(3)
C34A 0.054(4) 0.057(4) 0.048(4) 0.011(3) 0.002(4) -0.014(4)
C35A 0.065(5) 0.033(3) 0.042(3) 0.003(3) -0.001(3) 0.004(3)
C36A 0.070(5) 0.046(4) 0.046(4) 0.019(3) -0.013(4) -0.010(3)
Cl1 0.0815(16) 0.1084(19) 0.0785(15) -0.0096(14) -0.0093(13) -0.0472(14)
Cl2 0.225(4) 0.106(2) 0.115(2) 0.0071(19) 0.078(3) 0.074(3)
Cl3 0.135(3) 0.118(2) 0.0772(15) 0.0221(14) -0.0292(19) -0.019(2)
C37 0.058(5) 0.057(4) 0.054(4) -0.010(3) 0.005(4) -0.006(4)

loop_
_atom_type_symbol
_atom_type_description
_atom_type_scat_dispersion_real
_atom_type_scat_dispersion_imag
_atom_type_scat_source
C C 0.0033 0.0016 'International Tables Vol C Tables 4.2.6.8 and 6.1.1.4'
H H 0.0000 0.0000 'International Tables Vol C Tables 4.2.6.8 and 6.1.1.4'
Cl Cl 0.1484 0.1585 'International Tables Vol C Tables 4.2.6.8 and 6.1.1.4'
Co Co 0.3494 0.9721 'International Tables Vol C Tables 4.2.6.8 and 6.1.1.4'
N N 0.0061 0.0033 'International Tables Vol C Tables 4.2.6.8 and 6.1.1.4'
O O 0.0106 0.0060 'International Tables Vol C Tables 4.2.6.8 and 6.1.1.4'

loop_
_geom_angle_atom_site_label_1
_geom_angle_atom_site_label_2
_geom_angle_atom_site_label_3
_geom_angle
O1 Co1 N1 92.89(19)
O1 Co1 N2 178.73(19)
O2 Co1 O1 87.30(16)
O2 Co1 N1 178.2(2)
O2 Co1 N2 93.74(18)
N1 Co1 N2 86.1(2)
C1 O1 Co1 129.3(3)
C28 O2 Co1 129.9(3)
C15 N1 Co1 126.3(4)
C15 N1 C16 120.9(5)
C16 N1 Co1 112.8(4)
C21 N2 Co1 114.1(4)
C22 N2 Co1 126.3(4)
C22 N2 C21 119.3(5)
O1 C1 C2 120.3(5)
O1 C1 C6 122.2(5)
C6 C1 C2 117.5(5)
C1 C2 C7 120.3(5)
C3 C2 C1 117.7(5)
C3 C2 C7 122.0(5)
C2 C3 H3 117.2
C2 C3 C4 125.6(5)
C4 C3 H3 117.2
C3 C4 C11 120.1(5)
C5 C4 C3 116.2(5)
C5 C4 C11 123.6(5)
C4 C5 H5 119.1
C4 C5 C6 121.7(5)
C6 C5 H5 119.1
C1 C6 C5 121.1(5)
C1 C6 C15 121.2(5)
C5 C6 C15 117.0(5)
C2 C7 C8 110.0(5)
C2 C7 C9 110.2(5)
C8 C7 C9 109.5(5)
C10 C7 C2 112.0(5)
C10 C7 C8 107.4(5)
C10 C7 C9 107.6(5)
C7 C8 H8A 109.5
C7 C8 H8B 109.5
C7 C8 H8C 109.5
H8A C8 H8B 109.5
H8A C8 H8C 109.5
H8B C8 H8C 109.5
C7 C9 H9A 109.5
C7 C9 H9B 109.5
C7 C9 H9C 109.5
H9A C9 H9B 109.5
H9A C9 H9C 109.5
H9B C9 H9C 109.5
C7 C10 H10A 109.5
C7 C10 H10B 109.5
C7 C10 H10C 109.5
H10A C10 H10B 109.5
H10A C10 H10C 109.5
H10B C10 H10C 109.5
C4 C11 C13 109.3(5)
C12 C11 C4 111.5(5)
C12 C11 C13 108.3(6)
C14 C11 C4 109.0(5)
C14 C11 C12 108.8(5)
C14 C11 C13 109.9(6)
C11 C12 H12A 109.5
C11 C12 H12B 109.5
C11 C12 H12C 109.5
H12A C12 H12B 109.5
H12A C12 H12C 109.5
H12B C12 H12C 109.5
C11 C13 H13A 109.5
C11 C13 H13B 109.5
C11 C13 H13C 109.5
H13A C13 H13B 109.5
H13A C13 H13C 109.5
H13B C13 H13C 109.5
C11 C14 H14A 109.5
C11 C14 H14B 109.5
C11 C14 H14C 109.5
H14A C14 H14B 109.5
H14A C14 H14C 109.5
H14B C14 H14C 109.5
N1 C15 C6 125.2(5)
N1 C15 H15 117.4
C6 C15 H15 117.4
N1 C16 H16 106.7
N1 C16 C17 118.2(5)
N1 C16 C21 106.5(4)
C17 C16 H16 106.7
C21 C16 H16 106.7
C21 C16 C17 111.6(4)
C16 C17 H17A 110.2
C16 C17 H17B 110.2
C16 C17 C18 107.6(5)
H17A C17 H17B 108.5
C18 C17 H17A 110.2
C18 C17 H17B 110.2
C17 C18 H18A 109.2
C17 C18 H18B 109.2
H18A C18 H18B 107.9
C19 C18 C17 112.2(5)
C19 C18 H18A 109.2
C19 C18 H18B 109.2
C18 C19 H19A 109.3
C18 C19 H19B 109.3
C18 C19 C20 111.5(5)
H19A C19 H19B 108.0
C20 C19 H19A 109.3
C20 C19 H19B 109.3
C19 C20 H20A 109.9
C19 C20 H20B 109.9
H20A C20 H20B 108.3
C21 C20 C19 108.9(5)
C21 C20 H20A 109.9
C21 C20 H20B 109.9
N2 C21 C16 106.5(4)
N2 C21 C20 118.4(5)
N2 C21 H21 106.9
C16 C21 C20 110.8(5)
C16 C21 H21 106.9
C20 C21 H21 106.9
N2 C22 H22 116.8
N2 C22 C23 126.3(5)
C23 C22 H22 116.8
C22 C23 C28 121.3(5)
C24 C23 C22 118.2(5)
C24 C23 C28 120.5(5)
C23 C24 H24 119.1
C25 C24 C23 121.9(5)
C25 C24 H24 119.1
C24 C25 C26 116.7(5)
C24 C25 C29 123.1(5)
C26 C25 C29 120.2(5)
C25 C26 H26 117.6
C27 C26 C25 124.7(5)
C27 C26 H26 117.6
C26 C27 C28 118.0(5)
C26 C27 C33 121.4(5)
C28 C27 C33 120.6(5)
O2 C28 C23 122.1(5)
O2 C28 C27 119.6(5)
C23 C28 C27 118.2(5)
C30 C29 C25 111.8(5)
C30 C29 C31 109.1(5)
C30 C29 C32 108.2(5)
C31 C29 C25 109.8(5)
C32 C29 C25 109.5(5)
C32 C29 C31 108.2(5)
C29 C30 H30A 109.5
C29 C30 H30B 109.5
C29 C30 H30C 109.5
H30A C30 H30B 109.5
H30A C30 H30C 109.5
H30B C30 H30C 109.5
C29 C31 H31A 109.5
C29 C31 H31B 109.5
C29 C31 H31C 109.5
H31A C31 H31B 109.5
H31A C31 H31C 109.5
H31B C31 H31C 109.5
C29 C32 H32A 109.5
C29 C32 H32B 109.5
C29 C32 H32C 109.5
H32A C32 H32B 109.5
H32A C32 H32C 109.5
H32B C32 H32C 109.5
C27 C33 C35 108.3(5)
C34 C33 C27 110.9(5)
C34 C33 C35 110.5(6)
C34 C33 C36 106.6(5)
C36 C33 C27 112.6(5)
C36 C33 C35 107.9(5)
C33 C34 H34A 109.5
C33 C34 H34B 109.5
C33 C34 H34C 109.5
H34A C34 H34B 109.5
H34A C34 H34C 109.5
H34B C34 H34C 109.5
C33 C35 H35A 109.5
C33 C35 H35B 109.5
C33 C35 H35C 109.5
H35A C35 H35B 109.5
H35A C35 H35C 109.5
H35B C35 H35C 109.5
C33 C36 H36A 109.5
C33 C36 H36B 109.5
C33 C36 H36C 109.5
H36A C36 H36B 109.5
H36A C36 H36C 109.5
H36B C36 H36C 109.5
O1A Co1A O2A 87.30(16)
O1A Co1A N1A 93.60(18)
O1A Co1A N2A 170.21(19)
O2A Co1A N1A 171.15(19)
O2A Co1A N2A 94.10(18)
N1A Co1A N2A 86.52(19)
C1A O1A Co1A 129.9(3)
C28A O2A Co1A 129.6(4)
C15A N1A Co1A 127.1(4)
C15A N1A C16A 120.8(5)
C16A N1A Co1A 112.0(3)
C21A N2A Co1A 113.3(3)
C22A N2A Co1A 126.6(4)
C22A N2A C21A 119.9(5)
O1A C1A C2A 120.3(5)
O1A C1A C6A 121.9(5)
C6A C1A C2A 117.8(5)
C1A C2A C7A 119.3(5)
C3A C2A C1A 118.4(5)
C3A C2A C7A 122.4(5)
C2A C3A H3A 117.6
C2A C3A C4A 124.8(5)
C4A C3A H3A 117.6
C3A C4A C11A 120.0(5)
C5A C4A C3A 116.4(5)
C5A C4A C11A 123.5(6)
C4A C5A H5A 118.9
C4A C5A C6A 122.3(5)
C6A C5A H5A 118.9
C1A C6A C5A 120.2(5)
C1A C6A C15A 121.8(5)
C5A C6A C15A 118.0(5)
C2A C7A C8A 109.8(6)
C2A C7A C9A 110.3(5)
C2A C7A C10A 111.9(5)
C8A C7A C9A 109.6(6)
C8A C7A C10A 108.2(6)
C10A C7A C9A 106.9(6)
C7A C8A H8AA 109.5
C7A C8A H8AB 109.5
C7A C8A H8AC 109.5
H8AA C8A H8AB 109.5
H8AA C8A H8AC 109.5
H8AB C8A H8AC 109.5
C7A C9A H9AA 109.5
C7A C9A H9AB 109.5
C7A C9A H9AC 109.5
H9AA C9A H9AB 109.5
H9AA C9A H9AC 109.5
H9AB C9A H9AC 109.5
C7A C10A H10D 109.5
C7A C10A H10E 109.5
C7A C10A H10F 109.5
H10D C10A H10E 109.5
H10D C10A H10F 109.5
H10E C10A H10F 109.5
C4A C11A C14A 108.4(6)
C12A C11A C4A 111.6(6)
C12A C11A C13A 109.7(7)
C12A C11A C14A 108.3(8)
C13A C11A C4A 110.2(6)
C13A C11A C14A 108.5(7)
C11A C12A H12D 109.5
C11A C12A H12E 109.5
C11A C12A H12F 109.5
H12D C12A H12E 109.5
H12D C12A H12F 109.5
H12E C12A H12F 109.5
C11A C13A H13D 109.5
C11A C13A H13E 109.5
C11A C13A H13F 109.5
H13D C13A H13E 109.5
H13D C13A H13F 109.5
H13E C13A H13F 109.5
C11A C14A H14D 109.5
C11A C14A H14E 109.5
C11A C14A H14F 109.5
H14D C14A H14E 109.5
H14D C14A H14F 109.5
H14E C14A H14F 109.5
N1A C15A C6A 125.0(5)
N1A C15A H15A 117.5
C6A C15A H15A 117.5
N1A C16A H16A 107.6
N1A C16A C17A 117.7(4)
N1A C16A C21A 105.2(4)
C17A C16A H16A 107.6
C17A C16A C21A 110.9(4)
C21A C16A H16A 107.6
C16A C17A H17C 109.9
C16A C17A H17D 109.9
H17C C17A H17D 108.3
C18A C17A C16A 109.1(5)
C18A C17A H17C 109.9
C18A C17A H17D 109.9
C17A C18A H18C 109.1
C17A C18A H18D 109.1
H18C C18A H18D 107.8
C19A C18A C17A 112.5(5)
C19A C18A H18C 109.1
C19A C18A H18D 109.1
C18A C19A H19C 109.1
C18A C19A H19D 109.1
C18A C19A C20A 112.7(5)
H19C C19A H19D 107.8
C20A C19A H19C 109.1
C20A C19A H19D 109.1
C19A C20A H20C 109.9
C19A C20A H20D 109.9
C19A C20A C21A 108.7(5)
H20C C20A H20D 108.3
C21A C20A H20C 109.9
C21A C20A H20D 109.9
N2A C21A C16A 105.1(4)
N2A C21A C20A 117.1(4)
N2A C21A H21A 108.0
C16A C21A H21A 108.0
C20A C21A C16A 110.2(4)
C20A C21A H21A 108.0
N2A C22A H22A 117.4
N2A C22A C23A 125.2(5)
C23A C22A H22A 117.4
C24A C23A C22A 117.4(5)
C24A C23A C28A 120.9(5)
C28A C23A C22A 121.6(5)
C23A C24A H24A 119.0
C25A C24A C23A 122.1(6)
C25A C24A H24A 119.0
C24A C25A C26A 115.9(5)
C24A C25A C29A 124.4(6)
C26A C25A C29A 119.7(5)
C25A C26A H26A 117.3
C27A C26A C25A 125.5(5)
C27A C26A H26A 117.3
C26A C27A C28A 117.5(5)
C26A C27A C33A 121.9(5)
C28A C27A C33A 120.5(5)
O2A C28A C23A 122.3(5)
O2A C28A C27A 119.6(5)
C23A C28A C27A 118.1(5)
C25A C29A C30A 112.2(5)
C25A C29A C31A 109.3(5)
C25A C29A C32A 109.6(5)
C30A C29A C31A 107.8(5)
C30A C29A C32A 108.8(5)
C32A C29A C31A 109.1(5)
C29A C30A H30D 109.5
C29A C30A H30E 109.5
C29A C30A H30F 109.5
H30D C30A H30E 109.5
H30D C30A H30F 109.5
H30E C30A H30F 109.5
C29A C31A H31D 109.5
C29A C31A H31E 109.5
C29A C31A H31F 109.5
H31D C31A H31E 109.5
H31D C31A H31F 109.5
H31E C31A H31F 109.5
C29A C32A H32D 109.5
C29A C32A H32E 109.5
C29A C32A H32F 109.5
H32D C32A H32E 109.5
H32D C32A H32F 109.5
H32E C32A H32F 109.5
C27A C33A C34A 108.6(5)
C27A C33A C35A 111.8(5)
C27A C33A C36A 112.3(5)
C35A C33A C34A 108.9(6)
C36A C33A C34A 107.9(5)
C36A C33A C35A 107.2(5)
C33A C34A H34D 109.5
C33A C34A H34E 109.5
C33A C34A H34F 109.5
H34D C34A H34E 109.5
H34D C34A H34F 109.5
H34E C34A H34F 109.5
C33A C35A H35D 109.5
C33A C35A H35E 109.5
C33A C35A H35F 109.5
H35D C35A H35E 109.5
H35D C35A H35F 109.5
H35E C35A H35F 109.5
C33A C36A H36D 109.5
C33A C36A H36E 109.5
C33A C36A H36F 109.5
H36D C36A H36E 109.5
H36D C36A H36F 109.5
H36E C36A H36F 109.5
Cl1 C37 H37 107.1
Cl2 C37 Cl1 113.2(5)
Cl2 C37 Cl3 111.1(4)
Cl2 C37 H37 107.1
Cl3 C37 Cl1 111.0(4)
Cl3 C37 H37 107.1

loop_
_geom_bond_atom_site_label_1
_geom_bond_atom_site_label_2
_geom_bond_distance
Co1 O1 1.849(4)
Co1 O2 1.846(4)
Co1 N1 1.855(5)
Co1 N2 1.857(5)
O1 C1 1.320(7)
O2 C28 1.312(7)
N1 C15 1.298(7)
N1 C16 1.478(6)
N2 C21 1.487(6)
N2 C22 1.302(7)
C1 C2 1.443(7)
C1 C6 1.408(7)
C2 C3 1.369(8)
C2 C7 1.542(8)
C3 H3 0.9300
C3 C4 1.404(8)
C4 C5 1.368(8)
C4 C11 1.537(8)
C5 H5 0.9300
C5 C6 1.414(8)
C6 C15 1.423(7)
C7 C8 1.544(9)
C7 C9 1.545(8)
C7 C10 1.535(8)
C8 H8A 0.9600
C8 H8B 0.9600
C8 H8C 0.9600
C9 H9A 0.9600
C9 H9B 0.9600
C9 H9C 0.9600
C10 H10A 0.9600
C10 H10B 0.9600
C10 H10C 0.9600
C11 C12 1.536(8)
C11 C13 1.537(9)
C11 C14 1.533(9)
C12 H12A 0.9600
C12 H12B 0.9600
C12 H12C 0.9600
C13 H13A 0.9600
C13 H13B 0.9600
C13 H13C 0.9600
C14 H14A 0.9600
C14 H14B 0.9600
C14 H14C 0.9600
C15 H15 0.9300
C16 H16 0.9800
C16 C17 1.525(7)
C16 C21 1.511(7)
C17 H17A 0.9700
C17 H17B 0.9700
C17 C18 1.542(8)
C18 H18A 0.9700
C18 H18B 0.9700
C18 C19 1.516(9)
C19 H19A 0.9700
C19 H19B 0.9700
C19 C20 1.534(8)
C20 H20A 0.9700
C20 H20B 0.9700
C20 C21 1.521(7)
C21 H21 0.9800
C22 H22 0.9300
C22 C23 1.420(7)
C23 C24 1.417(8)
C23 C28 1.423(7)
C24 H24 0.9300
C24 C25 1.372(8)
C25 C26 1.412(8)
C25 C29 1.544(8)
C26 H26 0.9300
C26 C27 1.386(8)
C27 C28 1.429(7)
C27 C33 1.540(7)
C29 C30 1.523(8)
C29 C31 1.544(8)
C29 C32 1.529(8)
C30 H30A 0.9600
C30 H30B 0.9600
C30 H30C 0.9600
C31 H31A 0.9600
C31 H31B 0.9600
C31 H31C 0.9600
C32 H32A 0.9600
C32 H32B 0.9600
C32 H32C 0.9600
C33 C34 1.527(9)
C33 C35 1.543(9)
C33 C36 1.538(8)
C34 H34A 0.9600
C34 H34B 0.9600
C34 H34C 0.9600
C35 H35A 0.9600
C35 H35B 0.9600
C35 H35C 0.9600
C36 H36A 0.9600
C36 H36B 0.9600
C36 H36C 0.9600
Co1A O1A 1.838(4)
Co1A O2A 1.839(4)
Co1A N1A 1.854(5)
Co1A N2A 1.855(5)
O1A C1A 1.309(6)
O2A C28A 1.309(6)
N1A C15A 1.298(7)
N1A C16A 1.482(6)
N2A C21A 1.487(6)
N2A C22A 1.301(7)
C1A C2A 1.445(7)
C1A C6A 1.421(7)
C2A C3A 1.374(8)
C2A C7A 1.524(8)
C3A H3A 0.9300
C3A C4A 1.415(8)
C4A C5A 1.371(8)
C4A C11A 1.525(8)
C5A H5A 0.9300
C5A C6A 1.424(8)
C6A C15A 1.430(7)
C7A C8A 1.533(10)
C7A C9A 1.537(9)
C7A C10A 1.535(9)
C8A H8AA 0.9600
C8A H8AB 0.9600
C8A H8AC 0.9600
C9A H9AA 0.9600
C9A H9AB 0.9600
C9A H9AC 0.9600
C10A H10D 0.9600
C10A H10E 0.9600
C10A H10F 0.9600
C11A C12A 1.493(10)
C11A C13A 1.506(10)
C11A C14A 1.541(11)
C12A H12D 0.9600
C12A H12E 0.9600
C12A H12F 0.9600
C13A H13D 0.9600
C13A H13E 0.9600
C13A H13F 0.9600
C14A H14D 0.9600
C14A H14E 0.9600
C14A H14F 0.9600
C15A H15A 0.9300
C16A H16A 0.9800
C16A C17A 1.524(7)
C16A C21A 1.531(7)
C17A H17C 0.9700
C17A H17D 0.9700
C17A C18A 1.523(7)
C18A H18C 0.9700
C18A H18D 0.9700
C18A C19A 1.517(8)
C19A H19C 0.9700
C19A H19D 0.9700
C19A C20A 1.521(7)
C20A H20C 0.9700
C20A H20D 0.9700
C20A C21A 1.526(7)
C21A H21A 0.9800
C22A H22A 0.9300
C22A C23A 1.434(7)
C23A C24A 1.413(8)
C23A C28A 1.417(8)
C24A H24A 0.9300
C24A C25A 1.375(8)
C25A C26A 1.425(8)
C25A C29A 1.524(8)
C26A H26A 0.9300
C26A C27A 1.376(8)
C27A C28A 1.445(7)
C27A C33A 1.528(8)
C29A C30A 1.534(8)
C29A C31A 1.540(8)
C29A C32A 1.534(9)
C30A H30D 0.9600
C30A H30E 0.9600
C30A H30F 0.9600
C31A H31D 0.9600
C31A H31E 0.9600
C31A H31F 0.9600
C32A H32D 0.9600
C32A H32E 0.9600
C32A H32F 0.9600
C33A C34A 1.545(10)
C33A C35A 1.535(8)
C33A C36A 1.531(8)
C34A H34D 0.9600
C34A H34E 0.9600
C34A H34F 0.9600
C35A H35D 0.9600
C35A H35E 0.9600
C35A H35F 0.9600
C36A H36D 0.9600
C36A H36E 0.9600
C36A H36F 0.9600
Cl1 C37 1.735(7)
Cl2 C37 1.702(7)
Cl3 C37 1.732(8)
C37 H37 0.9800

loop_
_geom_torsion_atom_site_label_1
_geom_torsion_atom_site_label_2
_geom_torsion_atom_site_label_3
_geom_torsion_atom_site_label_4
_geom_torsion
Co1 O1 C1 C2 -172.8(4)
Co1 O1 C1 C6 5.0(8)
Co1 O2 C28 C23 -4.1(8)
Co1 O2 C28 C27 175.9(4)
Co1 N1 C15 C6 13.9(8)
Co1 N1 C16 C17 162.4(4)
Co1 N1 C16 C21 36.1(5)
Co1 N2 C21 C16 27.2(6)
Co1 N2 C21 C20 152.6(5)
Co1 N2 C22 C23 -1.4(9)
O1 Co1 O2 C28 -174.2(5)
O1 Co1 N1 C15 -17.0(5)
O1 Co1 N1 C16 161.7(4)
O1 C1 C2 C3 -177.2(5)
O1 C1 C2 C7 5.2(8)
O1 C1 C6 C5 176.5(5)
O1 C1 C6 C15 -13.2(9)
O2 Co1 O1 C1 -170.3(5)
O2 Co1 N2 C21 171.9(4)
O2 Co1 N2 C22 -2.3(5)
N1 Co1 O1 C1 7.9(5)
N1 Co1 N2 C21 -6.3(4)
N1 Co1 N2 C22 179.5(5)
N1 C16 C17 C18 178.0(5)
N1 C16 C21 N2 -38.7(6)
N1 C16 C21 C20 -168.6(5)
N2 Co1 O2 C28 5.1(5)
N2 Co1 N1 C15 163.8(5)
N2 Co1 N1 C16 -17.5(4)
N2 C22 C23 C24 -177.2(6)
N2 C22 C23 C28 3.7(10)
C1 C2 C3 C4 -1.7(9)
C1 C2 C7 C8 58.0(7)
C1 C2 C7 C9 -62.9(7)
C1 C2 C7 C10 177.4(5)
C1 C6 C15 N1 3.6(9)
C2 C1 C6 C5 -5.7(8)
C2 C1 C6 C15 164.6(5)
C2 C3 C4 C5 -1.1(9)
C2 C3 C4 C11 -176.7(6)
C3 C2 C7 C8 -119.5(6)
C3 C2 C7 C9 119.7(6)
C3 C2 C7 C10 -0.1(8)
C3 C4 C5 C6 0.5(9)
C3 C4 C11 C12 177.1(6)
C3 C4 C11 C13 57.4(8)
C3 C4 C11 C14 -62.7(7)
C4 C5 C6 C1 2.9(9)
C4 C5 C6 C15 -167.7(6)
C5 C4 C11 C12 1.9(8)
C5 C4 C11 C13 -117.7(7)
C5 C4 C11 C14 122.1(7)
C5 C6 C15 N1 174.2(5)
C6 C1 C2 C3 5.0(8)
C6 C1 C2 C7 -172.6(5)
C7 C2 C3 C4 175.9(6)
C11 C4 C5 C6 175.9(5)
C15 N1 C16 C17 -18.8(7)
C15 N1 C16 C21 -145.1(5)
C16 N1 C15 C6 -164.7(5)
C16 C17 C18 C19 56.1(7)
C17 C16 C21 N2 -168.9(5)
C17 C16 C21 C20 61.2(7)
C17 C18 C19 C20 -56.6(8)
C18 C19 C20 C21 55.9(8)
C19 C20 C21 N2 178.8(5)
C19 C20 C21 C16 -57.9(7)
C21 N2 C22 C23 -175.2(6)
C21 C16 C17 C18 -58.2(7)
C22 N2 C21 C16 -158.2(5)
C22 N2 C21 C20 -32.7(8)
C22 C23 C24 C25 -179.7(6)
C22 C23 C28 O2 -0.9(9)
C22 C23 C28 C27 179.1(5)
C23 C24 C25 C26 1.2(9)
C23 C24 C25 C29 180.0(5)
C24 C23 C28 O2 180.0(5)
C24 C23 C28 C27 0.0(8)
C24 C25 C26 C27 -1.3(9)
C24 C25 C29 C30 5.1(8)
C24 C25 C29 C31 126.4(6)
C24 C25 C29 C32 -114.9(6)
C25 C26 C27 C28 0.8(9)
C25 C26 C27 C33 180.0(6)
C26 C25 C29 C30 -176.2(6)
C26 C25 C29 C31 -54.9(7)
C26 C25 C29 C32 63.8(7)
C26 C27 C28 O2 179.9(5)
C26 C27 C28 C23 -0.1(8)
C26 C27 C33 C34 124.6(6)
C26 C27 C33 C35 -114.1(6)
C26 C27 C33 C36 5.2(8)
C28 C23 C24 C25 -0.6(9)
C28 C27 C33 C34 -56.2(7)
C28 C27 C33 C35 65.1(7)
C28 C27 C33 C36 -175.7(6)
C29 C25 C26 C27 179.8(5)
C33 C27 C28 O2 0.7(8)
C33 C27 C28 C23 -179.3(5)
Co1A O1A C1A C2A 170.8(4)
Co1A O1A C1A C6A -9.0(8)
Co1A O2A C28A C23A -7.6(8)
Co1A O2A C28A C27A 172.0(4)
Co1A N1A C15A C6A -1.7(9)
Co1A N1A C16A C17A 163.0(4)
Co1A N1A C16A C21A 39.0(5)
Co1A N2A C21A C16A 32.2(5)
Co1A N2A C21A C20A 154.9(4)
Co1A N2A C22A C23A -6.4(8)
O1A Co1A O2A C28A 172.6(5)
O1A Co1A N1A C15A -3.8(5)
O1A Co1A N1A C16A 172.0(3)
O1A C1A C2A C3A 178.0(5)
O1A C1A C2A C7A -2.7(8)
O1A C1A C6A C5A -177.3(5)
O1A C1A C6A C15A 1.1(9)
O2A Co1A O1A C1A -179.5(5)
O2A Co1A N2A C21A 179.6(4)
O2A Co1A N2A C22A 4.7(5)
N1A Co1A O1A C1A 9.3(5)
N1A Co1A N2A C21A -9.2(4)
N1A Co1A N2A C22A 175.8(5)
N1A C16A C17A C18A -178.5(5)
N1A C16A C21A N2A -43.6(5)
N1A C16A C21A C20A -170.7(4)
N2A Co1A O2A C28A 2.3(5)
N2A Co1A N1A C15A 166.4(5)
N2A Co1A N1A C16A -17.8(4)
N2A C22A C23A C24A -176.1(5)
N2A C22A C23A C28A 0.7(9)
C1A C2A C3A C4A -0.2(9)
C1A C2A C7A C8A 62.8(7)
C1A C2A C7A C9A -58.1(8)
C1A C2A C7A C10A -177.0(6)
C1A C6A C15A N1A 4.3(9)
C2A C1A C6A C5A 2.9(8)
C2A C1A C6A C15A -178.7(5)
C2A C3A C4A C5A 1.8(10)
C2A C3A C4A C11A 179.2(6)
C3A C2A C7A C8A -117.9(6)
C3A C2A C7A C9A 121.2(7)
C3A C2A C7A C10A 2.3(9)
C3A C4A C5A C6A -1.0(9)
C3A C4A C11A C12A -179.1(8)
C3A C4A C11A C13A 58.7(9)
C3A C4A C11A C14A -59.9(9)
C4A C5A C6A C1A -1.3(9)
C4A C5A C6A C15A -179.7(6)
C5A C4A C11A C12A -1.9(11)
C5A C4A C11A C13A -124.0(7)
C5A C4A C11A C14A 117.3(8)
C5A C6A C15A N1A -177.3(5)
C6A C1A C2A C3A -2.2(8)
C6A C1A C2A C7A 177.1(5)
C7A C2A C3A C4A -179.4(6)
C11A C4A C5A C6A -178.3(6)
C15A N1A C16A C17A -20.9(7)
C15A N1A C16A C21A -145.0(5)
C16A N1A C15A C6A -177.1(5)
C16A C17A C18A C19A 54.0(7)
C17A C16A C21A N2A -171.8(4)
C17A C16A C21A C20A 61.1(6)
C17A C18A C19A C20A -54.6(7)
C18A C19A C20A C21A 55.5(7)
C19A C20A C21A N2A -178.5(5)
C19A C20A C21A C16A -58.4(6)
C21A N2A C22A C23A 178.9(5)
C21A C16A C17A C18A -57.3(6)
C22A N2A C21A C16A -152.5(5)
C22A N2A C21A C20A -29.7(7)
C22A C23A C24A C25A 174.6(5)
C22A C23A C28A O2A 6.5(8)
C22A C23A C28A C27A -173.2(5)
C23A C24A C25A C26A 0.0(9)
C23A C24A C25A C29A -177.2(5)
C24A C23A C28A O2A -176.9(5)
C24A C23A C28A C27A 3.4(8)
C24A C25A C26A C27A 0.7(9)
C24A C25A C29A C30A -2.3(8)
C24A C25A C29A C31A 117.2(7)
C24A C25A C29A C32A -123.3(6)
C25A C26A C27A C28A 0.6(9)
C25A C26A C27A C33A -175.4(6)
C26A C25A C29A C30A -179.5(6)
C26A C25A C29A C31A -60.0(8)
C26A C25A C29A C32A 59.6(7)
C26A C27A C28A O2A 177.7(5)
C26A C27A C28A C23A -2.6(8)
C26A C27A C33A C34A 118.1(6)
C26A C27A C33A C35A -121.8(6)
C26A C27A C33A C36A -1.2(9)
C28A C23A C24A C25A -2.2(9)
C28A C27A C33A C34A -57.8(7)
C28A C27A C33A C35A 62.3(7)
C28A C27A C33A C36A -177.1(6)
C29A C25A C26A C27A 178.1(6)
C33A C27A C28A O2A -6.3(8)
C33A C27A C28A C23A 173.4(5)
